data_7118757
loop_
_publ_author_name
'Deng, Yu-Hua'
'Zhang, Xiang-Zhi'
'Yu, Ke-Yin'
'Yan, Xu'
'Du, Ji-Yuan'
'Huang, Hanmin'
'Fan, Chun-An'

_publ_section_title
;
 Bifunctional tertiary amine-squaramide catalyzed asymmetric catalytic
 1,6-conjugate addition/aromatization of para-quinone methides with
 oxindoles.
;
_journal_issue 22
_journal_name_full 'Chemical communications (Cambridge, England)'
_journal_page_first 4183
_journal_page_last 4186
_journal_paper_doi 10.1039/c5cc10502a
_journal_volume 52
_journal_year 2016
_chemical_absolute_configuration unk
_chemical_formula_moiety 'C38 H41 N O2'
_chemical_formula_sum 'C38 H41 N O2'
_chemical_formula_weight 543.72
_chemical_melting_point 443
_chemical_name_systematic 'Diarylmethine-substituted Oxindole 3ab'
_chemical_properties_physical Light-sensitive
_space_group_crystal_system monoclinic
_space_group_IT_number 4
_space_group_name_Hall 'P 2yb'
_space_group_name_H-M_alt 'P 1 21 1'
_symmetry_space_group_name_Hall 'P 2yb'
_symmetry_space_group_name_H-M 'P 1 21 1'
_atom_sites_solution_hydrogens geom
_atom_sites_solution_primary iterative
_audit_creation_date 2015-07-01
_audit_creation_method
;
Olex2 1.2
(compiled 2015.01.26 svn.r3150 for OlexSys, GUI svn.r4998)
;
_audit_update_record
;
2015-12-11 deposited with the CCDC.
2016-02-16 downloaded from the CCDC.
;
_cell_angle_alpha 90
_cell_angle_beta 90.295(3)
_cell_angle_gamma 90
_cell_formula_units_Z 4
_cell_length_a 9.5705(3)
_cell_length_b 20.6075(7)
_cell_length_c 15.8172(4)
_cell_measurement_reflns_used 12473
_cell_measurement_temperature 173
_cell_measurement_theta_max 69.7180
_cell_measurement_theta_min 4.6040
_cell_volume 3119.49(16)
_computing_cell_refinement
;
CrysAlisPro, Agilent Technologies,
Version 1.171.37.33 (release 27-03-2014 CrysAlis171 .NET)
(compiled Mar 27 2014,17:12:48)
;
_computing_data_collection
;
CrysAlisPro, Agilent Technologies,
Version 1.171.37.33 (release 27-03-2014 CrysAlis171 .NET)
(compiled Mar 27 2014,17:12:48)
;
_computing_data_reduction
;
CrysAlisPro, Agilent Technologies,
Version 1.171.37.33 (release 27-03-2014 CrysAlis171 .NET)
(compiled Mar 27 2014,17:12:48)
;
_computing_molecular_graphics 'Olex2 (Dolomanov et al., 2009)'
_computing_publication_material 'Olex2 (Dolomanov et al., 2009)'
_computing_structure_refinement 'ShelXL (Sheldrick, 2008)'
_computing_structure_solution 'olex2.solve (Bourhis et al., 2015)'
_diffrn_ambient_environment air
_diffrn_ambient_temperature 173
_diffrn_detector 'CCD plate'
_diffrn_detector_area_resol_mean 16.0733
_diffrn_detector_type Eos
_diffrn_measured_fraction_theta_full 0.984
_diffrn_measured_fraction_theta_max 0.968
_diffrn_measurement_details
;
  1 omega   24.00  123.00   1.0000    1.0000
omega____ theta____ kappa____ phi______ frames
    -       54.0000   77.0000  -60.0000 99

  2 omega  119.00  177.00   1.0000    1.0000
omega____ theta____ kappa____ phi______ frames
    -      108.0000   38.0000  -90.0000 58

  3 omega  104.00  169.00   1.0000    1.0000
omega____ theta____ kappa____ phi______ frames
    -      108.0000   38.0000 -120.0000 65

  4 omega   69.00  104.00   1.0000    1.0000
omega____ theta____ kappa____ phi______ frames
    -      108.0000  -50.0000  -60.0000 35

  5 omega   53.00   79.00   1.0000    1.0000
omega____ theta____ kappa____ phi______ frames
    -      108.0000  -38.0000    0.0000 26

  6 omega   44.00   79.00   1.0000    1.0000
omega____ theta____ kappa____ phi______ frames
    -      108.0000  -38.0000   30.0000 35

  7 omega   35.00   68.00   1.0000    1.0000
omega____ theta____ kappa____ phi______ frames
    -      108.0000  -25.0000   90.0000 33

  8 omega   46.00   92.00   1.0000    1.0000
omega____ theta____ kappa____ phi______ frames
    -      108.0000  -38.0000  120.0000 46

  9 omega   57.00   82.00   1.0000    1.0000
omega____ theta____ kappa____ phi______ frames
    -      108.0000  -38.0000  150.0000 25

 10 omega   39.00  116.00   1.0000    1.0000
omega____ theta____ kappa____ phi______ frames
    -      108.0000 -111.0000  150.0000 77

 11 omega   35.00   82.00   1.0000    1.0000
omega____ theta____ kappa____ phi______ frames
    -      108.0000  -25.0000  -30.0000 47

 12 omega   37.00   77.00   1.0000    1.0000
omega____ theta____ kappa____ phi______ frames
    -      108.0000  -38.0000  -60.0000 40

 13 omega   54.00   90.00   1.0000    1.0000
omega____ theta____ kappa____ phi______ frames
    -      108.0000  -38.0000 -180.0000 36

 14 omega    9.00   87.00   1.0000    1.0000
omega____ theta____ kappa____ phi______ frames
    -       54.0000  -99.0000   30.0000 78

 15 omega  -16.00   70.00   1.0000    1.0000
omega____ theta____ kappa____ phi______ frames
    -       54.0000  -38.0000  150.0000 86

 16 omega   39.00   66.00   1.0000    1.0000
omega____ theta____ kappa____ phi______ frames
    -        0.0000   57.0000  120.0000 27

 17 omega    5.00   38.00   1.0000    1.0000
omega____ theta____ kappa____ phi______ frames
    -        0.0000   57.0000  120.0000 33

 18 omega  -67.00  -28.00   1.0000    1.0000
omega____ theta____ kappa____ phi______ frames
    -        0.0000  -57.0000   30.0000 39

 19 omega  -18.00   13.00   1.0000    1.0000
omega____ theta____ kappa____ phi______ frames
    -        0.0000   57.0000   30.0000 31

 20 omega  -46.00  -19.00   1.0000    1.0000
omega____ theta____ kappa____ phi______ frames
    -        0.0000  -64.0000  -54.0000 27

 21 omega   39.00   66.00   1.0000    1.0000
omega____ theta____ kappa____ phi______ frames
    -        0.0000   57.0000   30.0000 27

 22 omega   44.00   80.00   1.0000    1.0000
omega____ theta____ kappa____ phi______ frames
    -       54.0000  -38.0000  -90.0000 36

 23 omega   27.00   74.00   1.0000    1.0000
omega____ theta____ kappa____ phi______ frames
    -       54.0000  -57.0000   60.0000 47

 24 omega   44.00   80.00   1.0000    1.0000
omega____ theta____ kappa____ phi______ frames
    -       54.0000 -125.0000  -90.0000 36

 25 omega   30.00  122.00   1.0000    1.0000
omega____ theta____ kappa____ phi______ frames
    -       54.0000   38.0000   90.0000 92

 26 omega   27.00   53.00   1.0000    1.0000
omega____ theta____ kappa____ phi______ frames
    -       54.0000 -125.0000 -120.0000 26

 27 omega  115.00  145.00   1.0000    1.0000
omega____ theta____ kappa____ phi______ frames
    -      108.0000  -91.0000   30.0000 30

 28 omega   79.00  175.00   1.0000    1.0000
omega____ theta____ kappa____ phi______ frames
    -      108.0000   25.0000    0.0000 96

 29 omega   61.00  104.00   1.0000    1.0000
omega____ theta____ kappa____ phi______ frames
    -      108.0000  -91.0000   30.0000 43

 30 omega   62.00  113.00   1.0000    1.0000
omega____ theta____ kappa____ phi______ frames
    -      108.0000 -111.0000  -30.0000 51

 31 omega  146.00  171.00   1.0000    1.0000
omega____ theta____ kappa____ phi______ frames
    -      108.0000  111.0000  120.0000 25
;
_diffrn_measurement_device 'four-circle diffractometer'
_diffrn_measurement_device_type 'SuperNova, Dual, Cu at zero, Eos'
_diffrn_measurement_method '\w scans'
_diffrn_orient_matrix_UB_11 -0.0570350000
_diffrn_orient_matrix_UB_12 -0.0533891000
_diffrn_orient_matrix_UB_13 0.0586552000
_diffrn_orient_matrix_UB_21 0.1488512000
_diffrn_orient_matrix_UB_22 -0.0127565000
_diffrn_orient_matrix_UB_23 0.0336784000
_diffrn_orient_matrix_UB_31 -0.0222819000
_diffrn_orient_matrix_UB_32 0.0508041000
_diffrn_orient_matrix_UB_33 0.0700556000
_diffrn_radiation_monochromator mirror
_diffrn_radiation_probe x-ray
_diffrn_radiation_type CuK\a
_diffrn_radiation_wavelength 1.54184
_diffrn_reflns_av_R_equivalents 0.0251
_diffrn_reflns_av_unetI/netI 0.0271
_diffrn_reflns_Laue_measured_fraction_full 0.984
_diffrn_reflns_Laue_measured_fraction_max 0.968
_diffrn_reflns_limit_h_max 11
_diffrn_reflns_limit_h_min -10
_diffrn_reflns_limit_k_max 24
_diffrn_reflns_limit_k_min -22
_diffrn_reflns_limit_l_max 19
_diffrn_reflns_limit_l_min -15
_diffrn_reflns_number 18325
_diffrn_reflns_point_group_measured_fraction_full 0.765
_diffrn_reflns_point_group_measured_fraction_max 0.750
_diffrn_reflns_theta_full 67.684
_diffrn_reflns_theta_max 69.862
_diffrn_reflns_theta_min 3.523
_diffrn_source 'sealed X-ray tube'
_diffrn_source_type 'SuperNova (Cu) X-ray Source'
_exptl_absorpt_coefficient_mu 0.542
_exptl_absorpt_correction_T_max 1.00000
_exptl_absorpt_correction_T_min 0.80808
_exptl_absorpt_correction_type multi-scan
_exptl_absorpt_process_details
;
CrysAlisPro, Agilent Technologies,
Version 1.171.37.33 (release 27-03-2014 CrysAlis171 .NET)
(compiled Mar 27 2014,17:12:48)
Empirical absorption correction using spherical harmonics,
 implemented in SCALE3 ABSPACK scaling algorithm.
;
_exptl_crystal_colour 'clear light colourless'
_exptl_crystal_colour_lustre clear
_exptl_crystal_colour_modifier light
_exptl_crystal_colour_primary colourless
_exptl_crystal_density_diffrn 1.158
_exptl_crystal_description plate
_exptl_crystal_F_000 1168
_exptl_crystal_recrystallization_method 'Re-crystallisation from solvent: Petroleum ether / dichloromethane'
_exptl_crystal_size_max 0.35
_exptl_crystal_size_mid 0.33
_exptl_crystal_size_min 0.11
_refine_diff_density_max 0.158
_refine_diff_density_min -0.211
_refine_diff_density_rms 0.046
_refine_ls_abs_structure_details
;
 Flack x determined using 2732 quotients [(I+)-(I-)]/[(I+)+(I-)]
 (Parsons, Flack and Wagner, Acta Cryst. B69 (2013) 249-259).
;
_refine_ls_abs_structure_Flack 0.02(9)
_refine_ls_extinction_method none
_refine_ls_goodness_of_fit_ref 1.059
_refine_ls_hydrogen_treatment constr
_refine_ls_matrix_type full
_refine_ls_number_parameters 753
_refine_ls_number_reflns 8860
_refine_ls_number_restraints 1
_refine_ls_restrained_S_all 1.059
_refine_ls_R_factor_all 0.0374
_refine_ls_R_factor_gt 0.0355
_refine_ls_shift/su_max 0.001
_refine_ls_shift/su_mean 0.000
_refine_ls_structure_factor_coef Fsqd
_refine_ls_weighting_details 'w=1/[\s^2^(Fo^2^)+(0.0507P)^2^+0.5086P] where P=(Fo^2^+2Fc^2^)/3'
_refine_ls_weighting_scheme calc
_refine_ls_wR_factor_gt 0.0895
_refine_ls_wR_factor_ref 0.0905
_reflns_Friedel_coverage 0.504
_reflns_Friedel_fraction_full 0.532
_reflns_Friedel_fraction_max 0.518
_reflns_number_gt 8510
_reflns_number_total 8860
_reflns_threshold_expression 'I > 2\s(I)'
_cod_data_source_file c5cc10502a2.cif
_cod_data_source_block dengyh0630_3
_cod_depositor_comments 'Adding full bibliography for 7118757.cif.'
_cod_original_cell_volume 3119.50(17)
_cod_database_code 7118757
_shelx_space_group_comment
;
The symmetry employed for this shelxl refinement is uniquely defined
by the following loop, which should always be used as a source of
symmetry information in preference to the above space-group names.
They are only intended as comments.
;
_reflns_odcompleteness_completeness 98.38
_reflns_odcompleteness_iscentric 1
_reflns_odcompleteness_theta 66.97
_olex2_refinement_description
;
1. Fixed Uiso
 At 1.2 times of:
  All C(H) groups, All C(H,H) groups
 At 1.5 times of:
  All C(H,H,H) groups, All O(H) groups
2.a Ternary CH refined with riding coordinates:
 C18(H18), C56(H56)
2.b Secondary CH2 refined with riding coordinates:
 C9(H9A,H9B), C47(H47A,H47B)
2.c Aromatic/amide H refined with riding coordinates:
 C2(H2), C3(H3), C4(H4), C5(H5), C10(H10), C13(H13), C14(H14), C15(H15),
 C16(H16), C17(H17), C20(H20), C21(H21), C22(H22), C23(H23), C24(H24), C26(H26),
  C30(H30), C40(H40), C41(H41), C42(H42), C43(H43), C48(H48), C51(H51),
 C52(H52), C53(H53), C54(H54), C55(H55), C58(H58), C59(H59), C60(H60), C61(H61),
  C62(H62), C64(H64), C68(H68)
2.d X=CH2 refined with riding coordinates:
 C11(H11A,H11B), C49(H49A,H49B)
2.e Idealised Me refined as rotating group:
 C32(H32A,H32B,H32C), C33(H33A,H33B,H33C), C34(H34A,H34B,H34C), C36(H36A,H36B,
 H36C), C37(H37A,H37B,H37C), C38(H38A,H38B,H38C), C70(H70A,H70B,H70C), C71(H71A,
 H71B,H71C), C72(H72A,H72B,H72C), C74(H74A,H74B,H74C), C75(H75A,H75B,H75C),
 C76(H76A,H76B,H76C)
2.f Idealised tetrahedral OH refined as rotating group:
 O1(H1), O3(H3A)
;
_shelx_shelxl_version_number 2014/7
_olex2_submission_special_instructions 'No special instructions were received'

loop_
_space_group_symop_operation_xyz
'x, y, z'
'-x, y+1/2, -z'

loop_
_atom_site_label
_atom_site_type_symbol
_atom_site_fract_x
_atom_site_fract_y
_atom_site_fract_z
_atom_site_U_iso_or_equiv
_atom_site_adp_type
_atom_site_occupancy
_atom_site_site_symmetry_order
_atom_site_calc_flag
_atom_site_refinement_flags_posn
O1 O -1.28594(18) -0.46786(10) -1.93340(10) 0.0324(4) Uani 1 1 d .
H1 H -1.3486 -0.4957 -1.9251 0.049 Uiso 1 1 calc GR
O2 O -0.90428(17) -0.38298(10) -1.47124(9) 0.0319(4) Uani 1 1 d .
N1 N -0.68110(19) -0.37502(11) -1.52099(11) 0.0245(4) Uani 1 1 d .
C1 C -0.6145(2) -0.37702(12) -1.60034(13) 0.0245(5) Uani 1 1 d .
C2 C -0.4728(2) -0.37462(13) -1.61691(15) 0.0300(5) Uani 1 1 d .
H2 H -0.4063 -0.3691 -1.5727 0.036 Uiso 1 1 calc R
C3 C -0.4314(3) -0.38057(14) -1.70055(16) 0.0336(6) Uani 1 1 d .
H3 H -0.3347 -0.3797 -1.7138 0.040 Uiso 1 1 calc R
C4 C -0.5284(3) -0.38777(14) -1.76474(15) 0.0313(5) Uani 1 1 d .
H4 H -0.4976 -0.3920 -1.8215 0.038 Uiso 1 1 calc R
C5 C -0.6712(2) -0.38890(13) -1.74738(13) 0.0270(5) Uani 1 1 d .
H5 H -0.7375 -0.3934 -1.7919 0.032 Uiso 1 1 calc R
C6 C -0.7152(2) -0.38337(12) -1.66399(13) 0.0229(5) Uani 1 1 d .
C7 C -0.8590(2) -0.38284(12) -1.62517(12) 0.0218(5) Uani 1 1 d .
C8 C -0.8218(2) -0.38046(12) -1.52958(13) 0.0235(5) Uani 1 1 d .
C9 C -0.6129(3) -0.37204(14) -1.43824(14) 0.0325(6) Uani 1 1 d .
H9A H -0.5177 -0.3905 -1.4431 0.039 Uiso 1 1 calc R
H9B H -0.6657 -0.3995 -1.3982 0.039 Uiso 1 1 calc R
C10 C -0.6021(3) -0.30516(16) -1.40274(16) 0.0403(7) Uani 1 1 d .
H10 H -0.5560 -0.3006 -1.3497 0.048 Uiso 1 1 calc R
C11 C -0.6497(5) -0.25264(18) -1.4375(2) 0.0614(10) Uani 1 1 d .
H11A H -0.6966 -0.2547 -1.4905 0.074 Uiso 1 1 calc R
H11B H -0.6378 -0.2120 -1.4099 0.074 Uiso 1 1 calc R
C12 C -0.9422(2) -0.32012(12) -1.64161(13) 0.0239(5) Uani 1 1 d .
C13 C -0.8768(3) -0.26497(13) -1.67229(15) 0.0306(5) Uani 1 1 d .
H13 H -0.7791 -0.2657 -1.6824 0.037 Uiso 1 1 calc R
C14 C -0.9521(3) -0.20850(14) -1.68857(17) 0.0374(6) Uani 1 1 d .
H14 H -0.9061 -0.1716 -1.7112 0.045 Uiso 1 1 calc R
C15 C -1.0934(3) -0.20594(15) -1.67197(16) 0.0381(6) Uani 1 1 d .
H15 H -1.1448 -0.1674 -1.6831 0.046 Uiso 1 1 calc R
C16 C -1.1599(3) -0.26008(15) -1.63883(17) 0.0371(6) Uani 1 1 d .
H16 H -1.2568 -0.2584 -1.6264 0.045 Uiso 1 1 calc R
C17 C -1.0850(3) -0.31673(14) -1.62385(14) 0.0292(5) Uani 1 1 d .
H17 H -1.1314 -0.3536 -1.6013 0.035 Uiso 1 1 calc R
C18 C -0.9462(2) -0.44649(12) -1.63844(13) 0.0225(5) Uani 1 1 d .
H18 H -1.0217 -0.4447 -1.5950 0.027 Uiso 1 1 calc R
C19 C -0.8605(2) -0.50682(12) -1.61655(14) 0.0246(5) Uani 1 1 d .
C20 C -0.8610(3) -0.53044(15) -1.53358(14) 0.0327(6) Uani 1 1 d .
H20 H -0.9107 -0.5073 -1.4913 0.039 Uiso 1 1 calc R
C21 C -0.7907(3) -0.58656(16) -1.51178(18) 0.0431(7) Uani 1 1 d .
H21 H -0.7921 -0.6015 -1.4549 0.052 Uiso 1 1 calc R
C22 C -0.7185(3) -0.62109(15) -1.5722(2) 0.0427(7) Uani 1 1 d .
H22 H -0.6711 -0.6600 -1.5574 0.051 Uiso 1 1 calc R
C23 C -0.7160(3) -0.59837(15) -1.65437(19) 0.0413(7) Uani 1 1 d .
H23 H -0.6661 -0.6218 -1.6962 0.050 Uiso 1 1 calc R
C24 C -0.7858(3) -0.54146(13) -1.67654(15) 0.0312(5) Uani 1 1 d .
H24 H -0.7823 -0.5262 -1.7332 0.037 Uiso 1 1 calc R
C25 C -1.0226(2) -0.45328(12) -1.72337(13) 0.0231(5) Uani 1 1 d .
C26 C -1.0220(2) -0.40753(12) -1.78750(13) 0.0225(5) Uani 1 1 d .
H26 H -0.9607 -0.3715 -1.7828 0.027 Uiso 1 1 calc R
C27 C -1.1082(2) -0.41231(12) -1.85910(13) 0.0215(5) Uani 1 1 d .
C28 C -1.1956(2) -0.46681(12) -1.86511(13) 0.0231(5) Uani 1 1 d .
C29 C -1.1918(2) -0.51723(12) -1.80459(13) 0.0245(5) Uani 1 1 d .
C30 C -1.1065(2) -0.50761(12) -1.73406(13) 0.0259(5) Uani 1 1 d .
H30 H -1.1057 -0.5399 -1.6911 0.031 Uiso 1 1 calc R
C31 C -1.1101(2) -0.35649(12) -1.92420(14) 0.0253(5) Uani 1 1 d .
C32 C -0.9976(3) -0.30539(15) -1.90537(16) 0.0369(6) Uani 1 1 d .
H32A H -0.9054 -0.3260 -1.9053 0.055 Uiso 1 1 calc GR
H32B H -1.0149 -0.2859 -1.8499 0.055 Uiso 1 1 calc GR
H32C H -1.0007 -0.2716 -1.9489 0.055 Uiso 1 1 calc GR
C33 C -1.2506(3) -0.32113(16) -1.9188(2) 0.0480(8) Uani 1 1 d .
H33A H -1.2533 -0.2860 -1.9606 0.072 Uiso 1 1 calc GR
H33B H -1.2618 -0.3029 -1.8620 0.072 Uiso 1 1 calc GR
H33C H -1.3266 -0.3518 -1.9304 0.072 Uiso 1 1 calc GR
C34 C -1.0840(3) -0.38096(16) -2.01452(14) 0.0421(7) Uani 1 1 d .
H34A H -1.0836 -0.3441 -2.0536 0.063 Uiso 1 1 calc GR
H34B H -1.1582 -0.4113 -2.0309 0.063 Uiso 1 1 calc GR
H34C H -0.9934 -0.4031 -2.0167 0.063 Uiso 1 1 calc GR
C35 C -1.2818(3) -0.57881(14) -1.81087(15) 0.0326(6) Uani 1 1 d .
C36 C -1.2379(4) -0.63030(16) -1.74546(19) 0.0513(9) Uani 1 1 d .
H36A H -1.1382 -0.6400 -1.7518 0.077 Uiso 1 1 calc GR
H36B H -1.2924 -0.6700 -1.7545 0.077 Uiso 1 1 calc GR
H36C H -1.2550 -0.6138 -1.6884 0.077 Uiso 1 1 calc GR
C37 C -1.4352(3) -0.56195(16) -1.79314(16) 0.0412(7) Uani 1 1 d .
H37A H -1.4441 -0.5466 -1.7348 0.062 Uiso 1 1 calc GR
H37B H -1.4932 -0.6007 -1.8012 0.062 Uiso 1 1 calc GR
H37C H -1.4661 -0.5279 -1.8322 0.062 Uiso 1 1 calc GR
C38 C -1.2672(3) -0.61225(15) -1.89817(17) 0.0391(6) Uani 1 1 d .
H38A H -1.2989 -0.5825 -1.9427 0.059 Uiso 1 1 calc GR
H38B H -1.3245 -0.6517 -1.8994 0.059 Uiso 1 1 calc GR
H38C H -1.1692 -0.6237 -1.9076 0.059 Uiso 1 1 calc GR
O3 O -0.17674(18) -0.43537(10) -1.44248(10) 0.0318(4) Uani 1 1 d .
H3A H -0.1126 -0.4083 -1.4337 0.048 Uiso 1 1 calc GR
O4 O -0.54450(16) -0.52915(10) -0.97743(9) 0.0302(4) Uani 1 1 d .
N2 N -0.76856(19) -0.53266(11) -1.02812(11) 0.0249(4) Uani 1 1 d .
C39 C -0.8349(2) -0.53055(12) -1.10796(13) 0.0239(5) Uani 1 1 d .
C40 C -0.9772(2) -0.53099(14) -1.12489(15) 0.0319(5) Uani 1 1 d .
H40 H -1.0437 -0.5343 -1.0807 0.038 Uiso 1 1 calc R
C41 C -1.0189(3) -0.52637(15) -1.20908(16) 0.0354(6) Uani 1 1 d .
H41 H -1.1157 -0.5263 -1.2227 0.042 Uiso 1 1 calc R
C42 C -0.9218(3) -0.52194(14) -1.27310(15) 0.0328(6) Uani 1 1 d .
H42 H -0.9526 -0.5184 -1.3301 0.039 Uiso 1 1 calc R
C43 C -0.7789(2) -0.52259(13) -1.25512(13) 0.0268(5) Uani 1 1 d .
H43 H -0.7125 -0.5198 -1.2994 0.032 Uiso 1 1 calc R
C44 C -0.7349(2) -0.52732(12) -1.17143(13) 0.0225(5) Uani 1 1 d .
C45 C -0.5898(2) -0.52892(12) -1.13165(12) 0.0209(4) Uani 1 1 d .
C46 C -0.6275(2) -0.53019(12) -1.03615(12) 0.0231(5) Uani 1 1 d .
C47 C -0.8367(3) -0.53379(15) -0.94630(13) 0.0326(6) Uani 1 1 d .
H47A H -0.9276 -0.5111 -0.9512 0.039 Uiso 1 1 calc R
H47B H -0.7785 -0.5093 -0.9053 0.039 Uiso 1 1 calc R
C48 C -0.8614(3) -0.60016(18) -0.91227(17) 0.0475(8) Uani 1 1 d .
H48 H -0.9080 -0.6032 -0.8595 0.057 Uiso 1 1 calc R
C49 C -0.8253(6) -0.6541(2) -0.9478(2) 0.0846(15) Uani 1 1 d .
H49A H -0.7784 -0.6535 -1.0006 0.102 Uiso 1 1 calc R
H49B H -0.8456 -0.6942 -0.9212 0.102 Uiso 1 1 calc R
C50 C -0.5092(2) -0.59232(12) -1.14668(13) 0.0237(5) Uani 1 1 d .
C51 C -0.5753(3) -0.64731(13) -1.17900(15) 0.0316(5) Uani 1 1 d .
H51 H -0.6716 -0.6454 -1.1938 0.038 Uiso 1 1 calc R
C52 C -0.5021(3) -0.70497(15) -1.18985(17) 0.0386(6) Uani 1 1 d .
H52 H -0.5483 -0.7419 -1.2126 0.046 Uiso 1 1 calc R
C53 C -0.3622(3) -0.70886(15) -1.16772(17) 0.0386(6) Uani 1 1 d .
H53 H -0.3122 -0.7482 -1.1752 0.046 Uiso 1 1 calc R
C54 C -0.2961(3) -0.65488(15) -1.13459(16) 0.0370(6) Uani 1 1 d .
H54 H -0.2004 -0.6574 -1.1189 0.044 Uiso 1 1 calc R
C55 C -0.3682(3) -0.59713(14) -1.12405(14) 0.0299(5) Uani 1 1 d .
H55 H -0.3213 -0.5604 -1.1012 0.036 Uiso 1 1 calc R
C56 C -0.5007(2) -0.46616(12) -1.14413(12) 0.0214(5) Uani 1 1 d .
H56 H -0.4236 -0.4698 -1.1015 0.026 Uiso 1 1 calc R
C57 C -0.5816(2) -0.40555(12) -1.11838(13) 0.0232(5) Uani 1 1 d .
C58 C -0.5640(3) -0.38064(15) -1.03757(15) 0.0389(6) Uani 1 1 d .
H58 H -0.5038 -0.4025 -0.9990 0.047 Uiso 1 1 calc R
C59 C -0.6317(4) -0.32491(17) -1.01172(17) 0.0490(8) Uani 1 1 d .
H59 H -0.6183 -0.3090 -0.9559 0.059 Uiso 1 1 calc R
C60 C -0.7183(3) -0.29250(15) -1.0667(2) 0.0441(7) Uani 1 1 d .
H60 H -0.7647 -0.2540 -1.0494 0.053 Uiso 1 1 calc R
C61 C -0.7373(3) -0.31659(15) -1.14750(19) 0.0414(7) Uani 1 1 d .
H61 H -0.7972 -0.2944 -1.1859 0.050 Uiso 1 1 calc R
C62 C -0.6705(3) -0.37250(14) -1.17324(15) 0.0321(6) Uani 1 1 d .
H62 H -0.6854 -0.3885 -1.2289 0.039 Uiso 1 1 calc R
C63 C -0.4263(2) -0.45770(12) -1.22885(13) 0.0220(5) Uani 1 1 d .
C64 C -0.3469(2) -0.40186(12) -1.23931(13) 0.0246(5) Uani 1 1 d .
H64 H -0.3493 -0.3698 -1.1962 0.030 Uiso 1 1 calc R
C65 C -0.2643(2) -0.39053(12) -1.30971(13) 0.0230(5) Uani 1 1 d .
C66 C -0.2590(2) -0.44006(12) -1.37175(12) 0.0220(5) Uani 1 1 d .
C67 C -0.3414(2) -0.49654(12) -1.36515(13) 0.0214(5) Uani 1 1 d .
C68 C -0.4240(2) -0.50363(12) -1.29312(13) 0.0217(5) Uani 1 1 d .
H68 H -0.4807 -0.5412 -1.2879 0.026 Uiso 1 1 calc R
C69 C -0.1775(3) -0.32765(13) -1.31437(14) 0.0289(5) Uani 1 1 d .
C70 C -0.0246(3) -0.34294(16) -1.29241(16) 0.0378(6) Uani 1 1 d .
H70A H 0.0102 -0.3766 -1.3306 0.057 Uiso 1 1 calc GR
H70B H -0.0184 -0.3583 -1.2339 0.057 Uiso 1 1 calc GR
H70C H 0.0319 -0.3036 -1.2987 0.057 Uiso 1 1 calc GR
C71 C -0.2286(4) -0.27676(15) -1.24988(18) 0.0448(7) Uani 1 1 d .
H71A H -0.1743 -0.2368 -1.2563 0.067 Uiso 1 1 calc GR
H71B H -0.2163 -0.2937 -1.1924 0.067 Uiso 1 1 calc GR
H71C H -0.3278 -0.2675 -1.2600 0.067 Uiso 1 1 calc GR
C72 C -0.1881(3) -0.29427(14) -1.40154(16) 0.0369(6) Uani 1 1 d .
H72A H -0.2867 -0.2891 -1.4172 0.055 Uiso 1 1 calc GR
H72B H -0.1409 -0.3210 -1.4440 0.055 Uiso 1 1 calc GR
H72C H -0.1435 -0.2515 -1.3987 0.055 Uiso 1 1 calc GR
C73 C -0.3418(2) -0.55050(12) -1.43321(13) 0.0248(5) Uani 1 1 d .
C74 C -0.4326(3) -0.60823(14) -1.40689(15) 0.0349(6) Uani 1 1 d .
H74A H -0.3981 -0.6258 -1.3532 0.052 Uiso 1 1 calc GR
H74B H -0.4284 -0.6419 -1.4505 0.052 Uiso 1 1 calc GR
H74C H -0.5295 -0.5938 -1.4002 0.052 Uiso 1 1 calc GR
C75 C -0.1942(3) -0.57693(16) -1.44820(19) 0.0421(7) Uani 1 1 d .
H75A H -0.1369 -0.5433 -1.4749 0.063 Uiso 1 1 calc GR
H75B H -0.1993 -0.6150 -1.4853 0.063 Uiso 1 1 calc GR
H75C H -0.1520 -0.5894 -1.3940 0.063 Uiso 1 1 calc GR
C76 C -0.4000(3) -0.52412(15) -1.51726(14) 0.0355(6) Uani 1 1 d .
H76A H -0.4949 -0.5076 -1.5086 0.053 Uiso 1 1 calc GR
H76B H -0.4023 -0.5590 -1.5593 0.053 Uiso 1 1 calc GR
H76C H -0.3401 -0.4889 -1.5375 0.053 Uiso 1 1 calc GR

loop_
_atom_site_aniso_label
_atom_site_aniso_U_11
_atom_site_aniso_U_22
_atom_site_aniso_U_33
_atom_site_aniso_U_23
_atom_site_aniso_U_13
_atom_site_aniso_U_12
O1 0.0350(9) 0.0336(11) 0.0286(8) 0.0072(7) -0.0141(7) -0.0123(8)
O2 0.0298(9) 0.0433(11) 0.0227(7) -0.0032(7) 0.0010(6) -0.0063(8)
N1 0.0218(9) 0.0286(12) 0.0230(8) 0.0000(8) -0.0049(7) -0.0016(8)
C1 0.0243(11) 0.0212(13) 0.0280(10) 0.0016(9) -0.0015(8) -0.0009(9)
C2 0.0214(11) 0.0303(14) 0.0383(12) 0.0041(11) -0.0036(9) -0.0009(10)
C3 0.0223(12) 0.0321(15) 0.0465(13) 0.0029(12) 0.0046(10) 0.0001(11)
C4 0.0311(13) 0.0286(15) 0.0344(11) 0.0024(10) 0.0076(10) 0.0012(11)
C5 0.0271(12) 0.0278(14) 0.0261(10) -0.0001(10) 0.0009(9) -0.0030(10)
C6 0.0215(11) 0.0207(12) 0.0263(10) -0.0002(9) -0.0002(8) -0.0028(9)
C7 0.0211(11) 0.0256(13) 0.0186(9) -0.0008(9) -0.0011(8) -0.0055(10)
C8 0.0246(11) 0.0230(13) 0.0227(10) -0.0016(9) -0.0032(8) -0.0033(10)
C9 0.0323(13) 0.0394(16) 0.0257(10) 0.0005(10) -0.0109(9) 0.0026(11)
C10 0.0448(16) 0.0471(19) 0.0291(12) -0.0056(12) -0.0073(11) -0.0112(14)
C11 0.102(3) 0.038(2) 0.0433(16) -0.0091(14) -0.0075(18) -0.0080(19)
C12 0.0252(11) 0.0264(13) 0.0200(9) -0.0038(9) -0.0022(8) -0.0033(10)
C13 0.0318(13) 0.0279(14) 0.0320(11) -0.0048(10) 0.0030(10) -0.0037(11)
C14 0.0483(16) 0.0257(15) 0.0382(13) -0.0028(11) 0.0034(11) -0.0031(12)
C15 0.0503(16) 0.0289(15) 0.0350(13) -0.0030(11) -0.0058(11) 0.0088(13)
C16 0.0296(13) 0.0410(17) 0.0408(13) -0.0031(12) -0.0032(11) 0.0063(12)
C17 0.0271(12) 0.0322(15) 0.0281(10) -0.0024(10) -0.0023(9) 0.0007(10)
C18 0.0196(10) 0.0269(13) 0.0211(9) -0.0003(9) -0.0016(8) -0.0058(9)
C19 0.0220(11) 0.0255(13) 0.0261(10) 0.0017(9) -0.0044(8) -0.0067(9)
C20 0.0343(13) 0.0347(15) 0.0289(11) 0.0071(11) -0.0039(9) -0.0059(12)
C21 0.0477(17) 0.0386(18) 0.0429(14) 0.0153(13) -0.0128(13) -0.0054(13)
C22 0.0330(14) 0.0296(16) 0.0653(18) 0.0107(14) -0.0127(13) -0.0020(12)
C23 0.0339(15) 0.0311(16) 0.0589(17) -0.0030(13) 0.0027(12) -0.0018(12)
C24 0.0322(13) 0.0279(15) 0.0336(11) 0.0002(10) 0.0031(10) -0.0036(11)
C25 0.0215(11) 0.0255(13) 0.0223(10) -0.0028(9) -0.0024(8) -0.0031(9)
C26 0.0215(11) 0.0235(13) 0.0224(9) -0.0032(9) -0.0009(8) -0.0031(9)
C27 0.0196(10) 0.0244(13) 0.0205(9) -0.0003(9) 0.0012(8) -0.0001(9)
C28 0.0227(11) 0.0266(13) 0.0200(9) -0.0017(9) -0.0041(8) -0.0022(9)
C29 0.0271(11) 0.0231(13) 0.0234(10) -0.0023(9) -0.0022(8) -0.0047(10)
C30 0.0296(12) 0.0251(13) 0.0229(10) 0.0045(9) -0.0034(9) -0.0031(10)
C31 0.0265(12) 0.0244(13) 0.0249(10) 0.0044(9) -0.0025(9) -0.0037(10)
C32 0.0433(15) 0.0339(16) 0.0335(12) 0.0096(11) -0.0059(11) -0.0132(12)
C33 0.0375(15) 0.0344(17) 0.0720(19) 0.0217(15) 0.0018(14) 0.0046(13)
C34 0.0629(18) 0.0403(17) 0.0230(11) 0.0028(11) -0.0005(11) -0.0106(15)
C35 0.0395(14) 0.0304(15) 0.0277(11) 0.0000(10) -0.0091(10) -0.0129(12)
C36 0.075(2) 0.0315(17) 0.0475(16) 0.0101(13) -0.0231(15) -0.0237(16)
C37 0.0399(15) 0.052(2) 0.0314(12) -0.0032(12) -0.0004(11) -0.0221(14)
C38 0.0486(16) 0.0295(16) 0.0392(13) -0.0073(11) -0.0086(12) -0.0067(12)
O3 0.0333(9) 0.0357(11) 0.0265(7) -0.0065(7) 0.0073(7) -0.0132(8)
O4 0.0282(8) 0.0408(11) 0.0216(7) 0.0008(7) -0.0063(6) -0.0053(8)
N2 0.0222(9) 0.0311(12) 0.0212(8) -0.0021(8) -0.0002(7) -0.0017(9)
C39 0.0243(11) 0.0218(13) 0.0255(10) -0.0013(9) -0.0038(8) -0.0014(10)
C40 0.0223(11) 0.0363(15) 0.0372(12) -0.0014(11) -0.0011(9) -0.0009(11)
C41 0.0242(12) 0.0392(16) 0.0426(13) -0.0027(12) -0.0111(10) 0.0001(12)
C42 0.0322(13) 0.0354(16) 0.0307(11) -0.0015(11) -0.0131(9) 0.0011(11)
C43 0.0261(11) 0.0300(14) 0.0241(10) 0.0002(10) -0.0043(8) -0.0038(10)
C44 0.0224(11) 0.0203(12) 0.0249(10) -0.0032(9) -0.0041(8) -0.0017(9)
C45 0.0201(10) 0.0242(12) 0.0182(9) -0.0001(9) -0.0020(7) -0.0031(9)
C46 0.0257(11) 0.0228(12) 0.0207(9) 0.0013(9) -0.0005(8) -0.0028(10)
C47 0.0294(12) 0.0444(17) 0.0240(10) -0.0041(11) 0.0058(9) 0.0001(12)
C48 0.0540(18) 0.059(2) 0.0300(12) 0.0035(13) 0.0087(12) -0.0167(16)
C49 0.157(5) 0.041(2) 0.056(2) 0.0098(18) 0.029(2) -0.013(3)
C50 0.0274(12) 0.0240(13) 0.0199(9) 0.0032(9) 0.0013(8) -0.0013(10)
C51 0.0322(13) 0.0266(14) 0.0360(12) 0.0002(10) 0.0010(10) -0.0050(11)
C52 0.0500(17) 0.0251(15) 0.0408(13) 0.0013(11) 0.0072(12) -0.0043(13)
C53 0.0480(16) 0.0302(16) 0.0376(13) 0.0085(11) 0.0136(11) 0.0100(13)
C54 0.0341(14) 0.0406(17) 0.0363(13) 0.0052(11) 0.0026(11) 0.0105(12)
C55 0.0277(12) 0.0332(15) 0.0289(11) -0.0008(10) -0.0009(9) 0.0022(11)
C56 0.0221(11) 0.0235(12) 0.0187(9) 0.0000(8) -0.0029(8) -0.0033(9)
C57 0.0222(11) 0.0243(13) 0.0231(10) 0.0008(9) 0.0013(8) -0.0037(9)
C58 0.0534(17) 0.0353(16) 0.0280(11) -0.0088(11) -0.0063(11) 0.0056(14)
C59 0.077(2) 0.0379(18) 0.0326(13) -0.0100(12) 0.0029(14) 0.0054(16)
C60 0.0471(17) 0.0266(16) 0.0586(17) -0.0068(13) 0.0150(14) 0.0035(13)
C61 0.0337(14) 0.0295(16) 0.0608(17) 0.0034(13) -0.0119(13) 0.0023(12)
C62 0.0354(13) 0.0275(14) 0.0334(11) 0.0004(10) -0.0090(10) -0.0014(11)
C63 0.0195(10) 0.0244(13) 0.0221(9) 0.0002(9) -0.0014(8) -0.0011(9)
C64 0.0276(11) 0.0233(13) 0.0229(10) -0.0028(9) -0.0004(8) -0.0027(10)
C65 0.0233(11) 0.0209(13) 0.0248(9) 0.0009(9) -0.0033(8) -0.0018(9)
C66 0.0203(10) 0.0264(13) 0.0194(9) 0.0004(9) -0.0025(8) -0.0004(9)
C67 0.0211(10) 0.0229(13) 0.0201(9) -0.0001(9) -0.0053(8) 0.0007(9)
C68 0.0227(11) 0.0210(12) 0.0213(9) -0.0002(8) -0.0037(8) -0.0025(9)
C69 0.0309(13) 0.0268(14) 0.0290(11) -0.0014(10) 0.0024(9) -0.0090(11)
C70 0.0341(14) 0.0481(18) 0.0311(12) 0.0008(11) -0.0042(10) -0.0159(13)
C71 0.062(2) 0.0281(16) 0.0445(15) -0.0101(12) 0.0135(14) -0.0165(14)
C72 0.0468(16) 0.0267(15) 0.0374(13) 0.0045(11) 0.0004(11) -0.0050(12)
C73 0.0270(12) 0.0252(13) 0.0222(10) -0.0038(9) -0.0036(8) -0.0022(10)
C74 0.0462(15) 0.0269(15) 0.0315(12) -0.0081(10) 0.0015(11) -0.0094(12)
C75 0.0326(14) 0.0376(17) 0.0560(16) -0.0155(13) -0.0014(12) 0.0049(12)
C76 0.0467(15) 0.0359(16) 0.0238(10) -0.0029(11) -0.0078(10) -0.0041(13)

loop_
_atom_type_symbol
_atom_type_description
_atom_type_scat_dispersion_real
_atom_type_scat_dispersion_imag
_atom_type_scat_source
C C 0.0181 0.0091 'International Tables Vol C Tables 4.2.6.8 and 6.1.1.4'
H H 0.0000 0.0000 'International Tables Vol C Tables 4.2.6.8 and 6.1.1.4'
N N 0.0311 0.0180 'International Tables Vol C Tables 4.2.6.8 and 6.1.1.4'
O O 0.0492 0.0322 'International Tables Vol C Tables 4.2.6.8 and 6.1.1.4'

loop_
_geom_angle_atom_site_label_1
_geom_angle_atom_site_label_2
_geom_angle_atom_site_label_3
_geom_angle
C28 O1 H1 109.5
C1 N1 C9 126.59(19)
C8 N1 C1 111.17(17)
C8 N1 C9 122.12(19)
C2 C1 N1 127.98(19)
C2 C1 C6 122.7(2)
C6 C1 N1 109.29(19)
C1 C2 H2 121.2
C1 C2 C3 117.5(2)
C3 C2 H2 121.2
C2 C3 H3 119.5
C4 C3 C2 121.1(2)
C4 C3 H3 119.5
C3 C4 H4 119.6
C3 C4 C5 120.9(2)
C5 C4 H4 119.6
C4 C5 H5 120.4
C6 C5 C4 119.1(2)
C6 C5 H5 120.4
C1 C6 C7 109.49(18)
C5 C6 C1 118.7(2)
C5 C6 C7 131.82(19)
C6 C7 C8 101.02(16)
C6 C7 C12 114.14(19)
C6 C7 C18 115.2(2)
C8 C7 C18 106.02(18)
C12 C7 C8 104.70(18)
C12 C7 C18 113.92(17)
O2 C8 N1 125.01(19)
O2 C8 C7 126.17(19)
N1 C8 C7 108.82(17)
N1 C9 H9A 108.8
N1 C9 H9B 108.8
N1 C9 C10 113.9(2)
H9A C9 H9B 107.7
C10 C9 H9A 108.8
C10 C9 H9B 108.8
C9 C10 H10 117.0
C11 C10 C9 126.1(2)
C11 C10 H10 117.0
C10 C11 H11A 120.0
C10 C11 H11B 120.0
H11A C11 H11B 120.0
C13 C12 C7 120.9(2)
C13 C12 C17 118.2(2)
C17 C12 C7 120.9(2)
C12 C13 H13 119.5
C12 C13 C14 121.0(2)
C14 C13 H13 119.5
C13 C14 H14 119.9
C15 C14 C13 120.3(3)
C15 C14 H14 119.9
C14 C15 H15 120.2
C14 C15 C16 119.5(3)
C16 C15 H15 120.2
C15 C16 H16 119.9
C15 C16 C17 120.2(3)
C17 C16 H16 119.9
C12 C17 H17 119.6
C16 C17 C12 120.8(3)
C16 C17 H17 119.6
C7 C18 H18 105.2
C19 C18 C7 111.45(17)
C19 C18 H18 105.2
C19 C18 C25 112.16(19)
C25 C18 C7 116.41(19)
C25 C18 H18 105.2
C20 C19 C18 119.4(2)
C24 C19 C18 122.8(2)
C24 C19 C20 117.8(2)
C19 C20 H20 119.3
C21 C20 C19 121.4(3)
C21 C20 H20 119.3
C20 C21 H21 119.9
C22 C21 C20 120.3(3)
C22 C21 H21 119.9
C21 C22 H22 120.4
C21 C22 C23 119.2(3)
C23 C22 H22 120.4
C22 C23 H23 119.6
C22 C23 C24 120.7(3)
C24 C23 H23 119.6
C19 C24 C23 120.6(2)
C19 C24 H24 119.7
C23 C24 H24 119.7
C26 C25 C18 125.2(2)
C26 C25 C30 117.69(19)
C30 C25 C18 117.0(2)
C25 C26 H26 118.7
C25 C26 C27 122.7(2)
C27 C26 H26 118.7
C26 C27 C28 117.3(2)
C26 C27 C31 119.4(2)
C28 C27 C31 123.10(18)
O1 C28 C27 115.9(2)
O1 C28 C29 122.2(2)
C27 C28 C29 121.94(19)
C28 C29 C35 123.42(19)
C30 C29 C28 116.8(2)
C30 C29 C35 119.7(2)
C25 C30 C29 123.3(2)
C25 C30 H30 118.4
C29 C30 H30 118.4
C32 C31 C27 112.10(18)
C32 C31 C34 106.8(2)
C33 C31 C27 108.9(2)
C33 C31 C32 106.1(2)
C33 C31 C34 110.8(2)
C34 C31 C27 112.0(2)
C31 C32 H32A 109.5
C31 C32 H32B 109.5
C31 C32 H32C 109.5
H32A C32 H32B 109.5
H32A C32 H32C 109.5
H32B C32 H32C 109.5
C31 C33 H33A 109.5
C31 C33 H33B 109.5
C31 C33 H33C 109.5
H33A C33 H33B 109.5
H33A C33 H33C 109.5
H33B C33 H33C 109.5
C31 C34 H34A 109.5
C31 C34 H34B 109.5
C31 C34 H34C 109.5
H34A C34 H34B 109.5
H34A C34 H34C 109.5
H34B C34 H34C 109.5
C29 C35 C36 112.02(19)
C29 C35 C38 111.8(2)
C36 C35 C38 105.5(2)
C37 C35 C29 109.7(2)
C37 C35 C36 106.9(2)
C37 C35 C38 110.7(2)
C35 C36 H36A 109.5
C35 C36 H36B 109.5
C35 C36 H36C 109.5
H36A C36 H36B 109.5
H36A C36 H36C 109.5
H36B C36 H36C 109.5
C35 C37 H37A 109.5
C35 C37 H37B 109.5
C35 C37 H37C 109.5
H37A C37 H37B 109.5
H37A C37 H37C 109.5
H37B C37 H37C 109.5
C35 C38 H38A 109.5
C35 C38 H38B 109.5
C35 C38 H38C 109.5
H38A C38 H38B 109.5
H38A C38 H38C 109.5
H38B C38 H38C 109.5
C66 O3 H3A 109.5
C39 N2 C47 126.57(18)
C46 N2 C39 110.99(17)
C46 N2 C47 122.37(17)
C40 C39 N2 127.5(2)
C40 C39 C44 122.6(2)
C44 C39 N2 109.82(18)
C39 C40 H40 121.3
C39 C40 C41 117.4(2)
C41 C40 H40 121.3
C40 C41 H41 119.5
C42 C41 C40 121.0(2)
C42 C41 H41 119.5
C41 C42 H42 119.6
C41 C42 C43 120.8(2)
C43 C42 H42 119.6
C42 C43 H43 120.5
C44 C43 C42 119.1(2)
C44 C43 H43 120.5
C39 C44 C45 109.27(17)
C43 C44 C39 119.0(2)
C43 C44 C45 131.8(2)
C44 C45 C46 100.75(16)
C44 C45 C50 114.35(19)
C44 C45 C56 115.33(19)
C46 C45 C56 105.43(17)
C50 C45 C46 104.77(17)
C50 C45 C56 114.14(17)
O4 C46 N2 125.01(19)
O4 C46 C45 125.91(19)
N2 C46 C45 109.08(16)
N2 C47 H47A 108.7
N2 C47 H47B 108.7
N2 C47 C48 114.2(2)
H47A C47 H47B 107.6
C48 C47 H47A 108.7
C48 C47 H47B 108.7
C47 C48 H48 117.0
C49 C48 C47 126.0(3)
C49 C48 H48 117.0
C48 C49 H49A 120.0
C48 C49 H49B 120.0
H49A C49 H49B 120.0
C51 C50 C45 121.4(2)
C51 C50 C55 118.2(2)
C55 C50 C45 120.4(2)
C50 C51 H51 119.6
C52 C51 C50 120.8(2)
C52 C51 H51 119.6
C51 C52 H52 119.8
C53 C52 C51 120.4(3)
C53 C52 H52 119.8
C52 C53 H53 120.3
C54 C53 C52 119.3(3)
C54 C53 H53 120.3
C53 C54 H54 119.7
C53 C54 C55 120.7(3)
C55 C54 H54 119.7
C50 C55 H55 119.7
C54 C55 C50 120.7(3)
C54 C55 H55 119.7
C45 C56 H56 104.8
C57 C56 C45 111.43(18)
C57 C56 H56 104.8
C57 C56 C63 112.28(19)
C63 C56 C45 117.49(18)
C63 C56 H56 104.8
C58 C57 C56 119.3(2)
C58 C57 C62 117.7(2)
C62 C57 C56 123.0(2)
C57 C58 H58 119.2
C59 C58 C57 121.7(3)
C59 C58 H58 119.1
C58 C59 H59 120.0
C60 C59 C58 120.0(3)
C60 C59 H59 120.0
C59 C60 H60 120.4
C59 C60 C61 119.2(3)
C61 C60 H60 120.4
C60 C61 H61 119.6
C62 C61 C60 120.9(3)
C62 C61 H61 119.6
C57 C62 H62 119.7
C61 C62 C57 120.5(2)
C61 C62 H62 119.7
C64 C63 C56 117.11(19)
C64 C63 C68 117.8(2)
C68 C63 C56 124.9(2)
C63 C64 H64 118.4
C65 C64 C63 123.3(2)
C65 C64 H64 118.4
C64 C65 C66 117.2(2)
C64 C65 C69 119.3(2)
C66 C65 C69 123.5(2)
O3 C66 C65 122.4(2)
O3 C66 C67 116.2(2)
C67 C66 C65 121.4(2)
C66 C67 C73 122.73(19)
C68 C67 C66 117.7(2)
C68 C67 C73 119.5(2)
C63 C68 C67 122.4(2)
C63 C68 H68 118.8
C67 C68 H68 118.8
C65 C69 C71 111.5(2)
C65 C69 C72 112.61(19)
C70 C69 C65 109.3(2)
C70 C69 C71 107.2(2)
C70 C69 C72 110.6(2)
C71 C69 C72 105.5(2)
C69 C70 H70A 109.5
C69 C70 H70B 109.5
C69 C70 H70C 109.5
H70A C70 H70B 109.5
H70A C70 H70C 109.5
H70B C70 H70C 109.5
C69 C71 H71A 109.5
C69 C71 H71B 109.5
C69 C71 H71C 109.5
H71A C71 H71B 109.5
H71A C71 H71C 109.5
H71B C71 H71C 109.5
C69 C72 H72A 109.5
C69 C72 H72B 109.5
C69 C72 H72C 109.5
H72A C72 H72B 109.5
H72A C72 H72C 109.5
H72B C72 H72C 109.5
C74 C73 C67 111.59(19)
C74 C73 C75 106.9(2)
C74 C73 C76 107.8(2)
C75 C73 C67 111.34(19)
C75 C73 C76 108.8(2)
C76 C73 C67 110.3(2)
C73 C74 H74A 109.5
C73 C74 H74B 109.5
C73 C74 H74C 109.5
H74A C74 H74B 109.5
H74A C74 H74C 109.5
H74B C74 H74C 109.5
C73 C75 H75A 109.5
C73 C75 H75B 109.5
C73 C75 H75C 109.5
H75A C75 H75B 109.5
H75A C75 H75C 109.5
H75B C75 H75C 109.5
C73 C76 H76A 109.5
C73 C76 H76B 109.5
C73 C76 H76C 109.5
H76A C76 H76B 109.5
H76A C76 H76C 109.5
H76B C76 H76C 109.5

loop_
_geom_bond_atom_site_label_1
_geom_bond_atom_site_label_2
_geom_bond_distance
O1 H1 0.8400
O1 C28 1.380(2)
O2 C8 1.218(3)
N1 C1 1.411(3)
N1 C8 1.358(3)
N1 C9 1.461(3)
C1 C2 1.383(3)
C1 C6 1.396(3)
C2 H2 0.9500
C2 C3 1.389(3)
C3 H3 0.9500
C3 C4 1.380(4)
C4 H4 0.9500
C4 C5 1.396(3)
C5 H5 0.9500
C5 C6 1.391(3)
C6 C7 1.510(3)
C7 C8 1.552(3)
C7 C12 1.539(3)
C7 C18 1.568(3)
C9 H9A 0.9900
C9 H9B 0.9900
C9 C10 1.492(4)
C10 H10 0.9500
C10 C11 1.296(5)
C11 H11A 0.9500
C11 H11B 0.9500
C12 C13 1.386(4)
C12 C17 1.398(3)
C13 H13 0.9500
C13 C14 1.392(4)
C14 H14 0.9500
C14 C15 1.379(4)
C15 H15 0.9500
C15 C16 1.389(4)
C16 H16 0.9500
C16 C17 1.389(4)
C17 H17 0.9500
C18 H18 1.0000
C18 C19 1.528(3)
C18 C25 1.533(3)
C19 C20 1.400(3)
C19 C24 1.389(3)
C20 H20 0.9500
C20 C21 1.381(4)
C21 H21 0.9500
C21 C22 1.379(5)
C22 H22 0.9500
C22 C23 1.382(4)
C23 H23 0.9500
C23 C24 1.394(4)
C24 H24 0.9500
C25 C26 1.385(3)
C25 C30 1.387(3)
C26 H26 0.9500
C26 C27 1.401(3)
C27 C28 1.403(3)
C27 C31 1.544(3)
C28 C29 1.413(3)
C29 C30 1.393(3)
C29 C35 1.537(3)
C30 H30 0.9500
C31 C32 1.534(3)
C31 C33 1.533(4)
C31 C34 1.537(3)
C32 H32A 0.9800
C32 H32B 0.9800
C32 H32C 0.9800
C33 H33A 0.9800
C33 H33B 0.9800
C33 H33C 0.9800
C34 H34A 0.9800
C34 H34B 0.9800
C34 H34C 0.9800
C35 C36 1.539(4)
C35 C37 1.536(4)
C35 C38 1.550(3)
C36 H36A 0.9800
C36 H36B 0.9800
C36 H36C 0.9800
C37 H37A 0.9800
C37 H37B 0.9800
C37 H37C 0.9800
C38 H38A 0.9800
C38 H38B 0.9800
C38 H38C 0.9800
O3 H3A 0.8400
O3 C66 1.375(3)
O4 C46 1.219(3)
N2 C39 1.411(3)
N2 C46 1.358(3)
N2 C47 1.453(3)
C39 C40 1.387(3)
C39 C44 1.392(3)
C40 H40 0.9500
C40 C41 1.391(3)
C41 H41 0.9500
C41 C42 1.381(4)
C42 H42 0.9500
C42 C43 1.396(3)
C43 H43 0.9500
C43 C44 1.390(3)
C44 C45 1.522(3)
C45 C46 1.555(3)
C45 C50 1.537(3)
C45 C56 1.563(3)
C47 H47A 0.9900
C47 H47B 0.9900
C47 C48 1.489(4)
C48 H48 0.9500
C48 C49 1.293(6)
C49 H49A 0.9500
C49 H49B 0.9500
C50 C51 1.394(4)
C50 C55 1.398(3)
C51 H51 0.9500
C51 C52 1.391(4)
C52 H52 0.9500
C52 C53 1.384(4)
C53 H53 0.9500
C53 C54 1.381(4)
C54 H54 0.9500
C54 C55 1.386(4)
C55 H55 0.9500
C56 H56 1.0000
C56 C57 1.526(3)
C56 C63 1.531(3)
C57 C58 1.387(3)
C57 C62 1.390(3)
C58 H58 0.9500
C58 C59 1.382(4)
C59 H59 0.9500
C59 C60 1.371(5)
C60 H60 0.9500
C60 C61 1.383(4)
C61 H61 0.9500
C61 C62 1.380(4)
C62 H62 0.9500
C63 C64 1.389(3)
C63 C68 1.389(3)
C64 H64 0.9500
C64 C65 1.389(3)
C65 C66 1.417(3)
C65 C69 1.541(3)
C66 C67 1.410(3)
C67 C68 1.398(3)
C67 C73 1.548(3)
C68 H68 0.9500
C69 C70 1.534(4)
C69 C71 1.544(4)
C69 C72 1.544(3)
C70 H70A 0.9800
C70 H70B 0.9800
C70 H70C 0.9800
C71 H71A 0.9800
C71 H71B 0.9800
C71 H71C 0.9800
C72 H72A 0.9800
C72 H72B 0.9800
C72 H72C 0.9800
C73 C74 1.533(4)
C73 C75 1.534(4)
C73 C76 1.538(3)
C74 H74A 0.9800
C74 H74B 0.9800
C74 H74C 0.9800
C75 H75A 0.9800
C75 H75B 0.9800
C75 H75C 0.9800
C76 H76A 0.9800
C76 H76B 0.9800
C76 H76C 0.9800

loop_
_geom_torsion_atom_site_label_1
_geom_torsion_atom_site_label_2
_geom_torsion_atom_site_label_3
_geom_torsion_atom_site_label_4
_geom_torsion
O1 C28 C29 C30 -173.7(2)
O1 C28 C29 C35 2.8(4)
N1 C1 C2 C3 176.9(3)
N1 C1 C6 C5 -177.5(2)
N1 C1 C6 C7 2.5(3)
N1 C9 C10 C11 1.8(5)
C1 N1 C8 O2 176.7(2)
C1 N1 C8 C7 -3.3(3)
C1 N1 C9 C10 97.0(3)
C1 C2 C3 C4 0.8(4)
C1 C6 C7 C8 -4.1(3)
C1 C6 C7 C12 107.7(2)
C1 C6 C7 C18 -117.8(2)
C2 C1 C6 C5 1.4(4)
C2 C1 C6 C7 -178.7(2)
C2 C3 C4 C5 0.4(4)
C3 C4 C5 C6 -0.7(4)
C4 C5 C6 C1 -0.2(4)
C4 C5 C6 C7 179.9(3)
C5 C6 C7 C8 175.8(3)
C5 C6 C7 C12 -72.4(3)
C5 C6 C7 C18 62.1(4)
C6 C1 C2 C3 -1.7(4)
C6 C7 C8 O2 -175.6(3)
C6 C7 C8 N1 4.4(3)
C6 C7 C12 C13 -13.8(3)
C6 C7 C12 C17 167.95(19)
C6 C7 C18 C19 48.5(2)
C6 C7 C18 C25 -81.9(2)
C7 C12 C13 C14 178.9(2)
C7 C12 C17 C16 -179.9(2)
C7 C18 C19 C20 89.3(2)
C7 C18 C19 C24 -93.5(2)
C7 C18 C25 C26 -1.1(3)
C7 C18 C25 C30 -176.4(2)
C8 N1 C1 C2 -178.2(3)
C8 N1 C1 C6 0.6(3)
C8 N1 C9 C10 -87.4(3)
C8 C7 C12 C13 95.7(2)
C8 C7 C12 C17 -82.5(2)
C8 C7 C18 C19 -62.3(2)
C8 C7 C18 C25 167.35(19)
C9 N1 C1 C2 -2.1(4)
C9 N1 C1 C6 176.7(2)
C9 N1 C8 O2 0.5(4)
C9 N1 C8 C7 -179.6(2)
C12 C7 C8 O2 65.6(3)
C12 C7 C8 N1 -114.4(2)
C12 C7 C18 C19 -176.88(18)
C12 C7 C18 C25 52.8(3)
C12 C13 C14 C15 1.9(4)
C13 C12 C17 C16 1.8(3)
C13 C14 C15 C16 0.1(4)
C14 C15 C16 C17 -1.1(4)
C15 C16 C17 C12 0.1(4)
C17 C12 C13 C14 -2.8(3)
C18 C7 C8 O2 -55.1(3)
C18 C7 C8 N1 124.9(2)
C18 C7 C12 C13 -148.9(2)
C18 C7 C12 C17 32.8(3)
C18 C19 C20 C21 176.8(2)
C18 C19 C24 C23 -176.2(2)
C18 C25 C26 C27 -171.3(2)
C18 C25 C30 C29 174.0(2)
C19 C18 C25 C26 -131.2(2)
C19 C18 C25 C30 53.5(3)
C19 C20 C21 C22 -0.4(4)
C20 C19 C24 C23 1.1(4)
C20 C21 C22 C23 0.8(4)
C21 C22 C23 C24 -0.3(4)
C22 C23 C24 C19 -0.7(4)
C24 C19 C20 C21 -0.5(4)
C25 C18 C19 C20 -138.2(2)
C25 C18 C19 C24 39.0(3)
C25 C26 C27 C28 -1.2(3)
C25 C26 C27 C31 175.0(2)
C26 C25 C30 C29 -1.7(4)
C26 C27 C28 O1 175.8(2)
C26 C27 C28 C29 -3.9(3)
C26 C27 C31 C32 7.6(3)
C26 C27 C31 C33 -109.5(3)
C26 C27 C31 C34 127.6(2)
C27 C28 C29 C30 5.9(3)
C27 C28 C29 C35 -177.6(2)
C28 C27 C31 C32 -176.3(2)
C28 C27 C31 C33 66.5(3)
C28 C27 C31 C34 -56.4(3)
C28 C29 C30 C25 -3.1(4)
C28 C29 C35 C36 170.0(3)
C28 C29 C35 C37 -71.4(3)
C28 C29 C35 C38 51.8(3)
C30 C25 C26 C27 3.9(4)
C30 C29 C35 C36 -13.6(4)
C30 C29 C35 C37 105.0(3)
C30 C29 C35 C38 -131.8(2)
C31 C27 C28 O1 -0.4(3)
C31 C27 C28 C29 180.0(2)
C35 C29 C30 C25 -179.7(2)
O3 C66 C67 C68 178.61(19)
O3 C66 C67 C73 -0.5(3)
N2 C39 C40 C41 177.9(3)
N2 C39 C44 C43 -177.8(2)
N2 C39 C44 C45 1.4(3)
N2 C47 C48 C49 1.6(5)
C39 N2 C46 O4 177.6(2)
C39 N2 C46 C45 -2.4(3)
C39 N2 C47 C48 92.8(3)
C39 C40 C41 C42 0.4(4)
C39 C44 C45 C46 -2.6(3)
C39 C44 C45 C50 109.2(2)
C39 C44 C45 C56 -115.5(2)
C40 C39 C44 C43 1.8(4)
C40 C39 C44 C45 -179.0(2)
C40 C41 C42 C43 0.6(5)
C41 C42 C43 C44 -0.4(4)
C42 C43 C44 C39 -0.7(4)
C42 C43 C44 C45 -179.7(3)
C43 C44 C45 C46 176.5(3)
C43 C44 C45 C50 -71.8(3)
C43 C44 C45 C56 63.5(4)
C44 C39 C40 C41 -1.6(4)
C44 C45 C46 O4 -177.0(3)
C44 C45 C46 N2 3.0(3)
C44 C45 C50 C51 -12.2(3)
C44 C45 C50 C55 171.1(2)
C44 C45 C56 C57 51.2(2)
C44 C45 C56 C63 -80.3(2)
C45 C50 C51 C52 -178.0(2)
C45 C50 C55 C54 177.6(2)
C45 C56 C57 C58 95.3(3)
C45 C56 C57 C62 -86.5(3)
C45 C56 C63 C64 -179.82(19)
C45 C56 C63 C68 -4.8(3)
C46 N2 C39 C40 -178.9(3)
C46 N2 C39 C44 0.7(3)
C46 N2 C47 C48 -90.6(3)
C46 C45 C50 C51 97.2(2)
C46 C45 C50 C55 -79.6(2)
C46 C45 C56 C57 -58.9(2)
C46 C45 C56 C63 169.50(18)
C47 N2 C39 C40 -2.0(4)
C47 N2 C39 C44 177.6(2)
C47 N2 C46 O4 0.5(4)
C47 N2 C46 C45 -179.4(2)
C50 C45 C46 O4 64.1(3)
C50 C45 C46 N2 -115.9(2)
C50 C45 C56 C57 -173.37(17)
C50 C45 C56 C63 55.1(2)
C50 C51 C52 C53 0.7(4)
C51 C50 C55 C54 0.8(3)
C51 C52 C53 C54 0.1(4)
C52 C53 C54 C55 -0.5(4)
C53 C54 C55 C50 0.0(4)
C55 C50 C51 C52 -1.2(4)
C56 C45 C46 O4 -56.7(3)
C56 C45 C46 N2 123.3(2)
C56 C45 C50 C51 -148.0(2)
C56 C45 C50 C55 35.2(3)
C56 C57 C58 C59 178.2(3)
C56 C57 C62 C61 -177.7(2)
C56 C63 C64 C65 174.2(2)
C56 C63 C68 C67 -172.5(2)
C57 C56 C63 C64 49.0(3)
C57 C56 C63 C68 -136.0(2)
C57 C58 C59 C60 -0.4(5)
C58 C57 C62 C61 0.5(4)
C58 C59 C60 C61 0.5(5)
C59 C60 C61 C62 0.0(5)
C60 C61 C62 C57 -0.5(4)
C62 C57 C58 C59 -0.1(4)
C63 C56 C57 C58 -130.5(2)
C63 C56 C57 C62 47.7(3)
C63 C64 C65 C66 -2.1(3)
C63 C64 C65 C69 -178.6(2)
C64 C63 C68 C67 2.5(3)
C64 C65 C66 O3 -177.5(2)
C64 C65 C66 C67 4.2(3)
C64 C65 C69 C70 101.9(2)
C64 C65 C69 C71 -16.4(3)
C64 C65 C69 C72 -134.8(2)
C65 C66 C67 C68 -3.0(3)
C65 C66 C67 C73 178.0(2)
C66 C65 C69 C70 -74.5(3)
C66 C65 C69 C71 167.2(2)
C66 C65 C69 C72 48.8(3)
C66 C67 C68 C63 -0.5(3)
C66 C67 C73 C74 176.0(2)
C66 C67 C73 C75 56.6(3)
C66 C67 C73 C76 -64.3(3)
C68 C63 C64 C65 -1.2(3)
C68 C67 C73 C74 -3.1(3)
C68 C67 C73 C75 -122.5(2)
C68 C67 C73 C76 116.7(2)
C69 C65 C66 O3 -1.1(3)
C69 C65 C66 C67 -179.4(2)
C73 C67 C68 C63 178.6(2)
